data_1535171
loop_
_publ_author_name
'Stoewe, K.'

_publ_section_title
;
 Syntheses and crystal structures of K Pr Te4, K Gd Te4 and Rb Gd Te4
;
_journal_name_full 'Solid State Sciences'
_journal_page_first 765
_journal_page_last 769
_journal_volume 5
_journal_year 2003
_chemical_formula_sum 'Gd K Te4'
_chemical_name_systematic 'K Gd Te4'
_space_group_IT_number 125
_symmetry_space_group_name_Hall '-P 4a 2b'
_symmetry_space_group_name_H-M 'P 4/n b m :2'
_cell_angle_alpha 90
_cell_angle_beta 90
_cell_angle_gamma 90
_cell_formula_units_Z 2
_cell_length_a 6.843
_cell_length_b 6.843
_cell_length_c 8.6756
_cell_volume 406.249
_citation_journal_id_ASTM SSSCFJ
_cod_data_source_file Stoewe_SSSCFJ_2003_844.cif
_cod_data_source_block Gd1K1Te4
_cod_original_cell_volume 406.2493
_cod_original_formula_sum 'Gd1 K1 Te4'
_cod_database_code 1535171

loop_
_symmetry_equiv_pos_as_xyz
x,y,z
-y+1/2,x,z
-x+1/2,-y+1/2,z
y,-x+1/2,z
x,-y+1/2,-z
y,x,-z
-x+1/2,y,-z
-y+1/2,-x+1/2,-z
-x,-y,-z
y-1/2,-x,-z
x-1/2,y-1/2,-z
-y,x-1/2,-z
-x,y-1/2,z
-y,-x,z
x-1/2,-y,z
y-1/2,x-1/2,z

loop_
_atom_site_label
_atom_site_type_symbol
_atom_site_fract_x
_atom_site_fract_y
_atom_site_fract_z
_atom_site_occupancy
_atom_site_U_iso_or_equiv
K1 K+1 0.25 0.25 0 1 0.0
Te1 Te-1 0.6065 0.1065 0.28849 1 0.0
Gd1 Gd+3 0.25 0.25 0.5 1 0.0
